data_4126336
loop_
_publ_author_name
'Zhang, Xiaolei'
'Zheng, Hongning'
'Li, Jie'
'Xu, Fei'
'Zhao, Jing'
'Yan, Hong'

_publ_section_title
;
 Selective Catalytic B-H Arylation of o-Carboanyl Aldehydes by a Transient
 Directing Strategy.
;
_journal_name_full 'Journal of the American Chemical Society'
_journal_paper_doi 10.1021/jacs.7b07160
_journal_year 2017
_chemical_formula_sum 'C33 H34 B10 N O P Pd'
_chemical_formula_weight 706.08
_chemical_name_systematic
; 
 ? 
;
_space_group_IT_number 14
_symmetry_cell_setting monoclinic
_symmetry_space_group_name_Hall '-P 2yn'
_symmetry_space_group_name_H-M 'P 1 21/n 1'
_atom_sites_solution_hydrogens geom
_atom_sites_solution_primary direct
_atom_sites_solution_secondary difmap
_audit_creation_method SHELXL-97
_cell_angle_alpha 90.00
_cell_angle_beta 110.4530(10)
_cell_angle_gamma 90.00
_cell_formula_units_Z 4
_cell_length_a 12.9720(6)
_cell_length_b 16.8146(7)
_cell_length_c 16.0817(7)
_cell_measurement_reflns_used 6445
_cell_measurement_temperature 173(2)
_cell_measurement_theta_max 26.00
_cell_measurement_theta_min 0.999
_cell_volume 3286.6(3)
_computing_structure_refinement 'SHELXL-97 (Sheldrick, 1997)'
_computing_structure_solution 'SHELXS-97 (Sheldrick, 1990)'
_diffrn_ambient_temperature 173(2)
_diffrn_measured_fraction_theta_full 0.999
_diffrn_measured_fraction_theta_max 0.999
_diffrn_measurement_device_type 'CCD area detector'
_diffrn_measurement_method 'phi and omega scans'
_diffrn_radiation_monochromator graphite
_diffrn_radiation_source 'fine-focus sealed tube'
_diffrn_radiation_type MoK\a
_diffrn_radiation_wavelength 0.71073
_diffrn_reflns_av_R_equivalents 0.0673
_diffrn_reflns_av_sigmaI/netI 0.0502
_diffrn_reflns_limit_h_max 16
_diffrn_reflns_limit_h_min -16
_diffrn_reflns_limit_k_max 20
_diffrn_reflns_limit_k_min -20
_diffrn_reflns_limit_l_max 19
_diffrn_reflns_limit_l_min -19
_diffrn_reflns_number 44648
_diffrn_reflns_theta_full 26.00
_diffrn_reflns_theta_max 26.00
_diffrn_reflns_theta_min 2.77
_exptl_absorpt_coefficient_mu 0.644
_exptl_crystal_density_diffrn 1.427
_exptl_crystal_density_method 'not measured'
_exptl_crystal_description block
_exptl_crystal_F_000 1432
_refine_diff_density_max 0.586
_refine_diff_density_min -0.501
_refine_diff_density_rms 0.083
_refine_ls_extinction_method none
_refine_ls_goodness_of_fit_ref 1.001
_refine_ls_hydrogen_treatment mixed
_refine_ls_matrix_type full
_refine_ls_number_parameters 424
_refine_ls_number_reflns 6447
_refine_ls_number_restraints 0
_refine_ls_restrained_S_all 1.001
_refine_ls_R_factor_all 0.0640
_refine_ls_R_factor_gt 0.0378
_refine_ls_shift/su_max 0.001
_refine_ls_shift/su_mean 0.000
_refine_ls_structure_factor_coef Fsqd
_refine_ls_weighting_details 'calc w=1/[\s^2^(Fo^2^)+(0.0398P)^2^+2.5775P] where P=(Fo^2^+2Fc^2^)/3'
_refine_ls_weighting_scheme calc
_refine_ls_wR_factor_gt 0.0774
_refine_ls_wR_factor_ref 0.0838
_reflns_number_gt 4963
_reflns_number_total 6447
_reflns_threshold_expression >2sigma(I)
_cod_data_source_file ja7b07160_si_003.cif
_cod_data_source_block 10
_cod_depositor_comments
;
The following automatic conversions were performed:

'_symmetry_cell_setting' value 'Monoclinic' changed to 'monoclinic'
according to
/home/data/users/saulius/crontab/automatic-downloads/rss-feeds/ACS/lib/dictionaries/cif_core.dic
dictionary named 'cif_core.dic' version 2.4.2 from 2011-04-26.

Automatic conversion script
Id: cif_fix_values 4973 2017-02-22 13:04:09Z antanas 
;
_cod_original_cell_volume 3286.6(2)
_cod_original_sg_symbol_H-M 'P2(1)/n  '
_cod_database_code 4126336

loop_
_symmetry_equiv_pos_as_xyz
'x, y, z'
'-x+1/2, y+1/2, -z+1/2'
'-x, -y, -z'
'x-1/2, -y-1/2, z-1/2'

loop_
_atom_site_label
_atom_site_type_symbol
_atom_site_fract_x
_atom_site_fract_y
_atom_site_fract_z
_atom_site_U_iso_or_equiv
_atom_site_adp_type
_atom_site_occupancy
_atom_site_symmetry_multiplicity
_atom_site_calc_flag
_atom_site_refinement_flags
Pd1 Pd 0.414750(18) 0.238361(13) 0.293807(15) 0.01845(8) Uani 1 1 d .
P2 P 0.50179(6) 0.14186(4) 0.24734(5) 0.02026(18) Uani 1 1 d .
N1 N 0.31839(18) 0.32820(14) 0.31855(15) 0.0196(5) Uani 1 1 d .
O1 O 0.35231(17) 0.17973(12) 0.38460(14) 0.0295(5) Uani 1 1 d .
C31 C 0.6640(2) 0.16932(17) 0.1701(2) 0.0259(7) Uani 1 1 d .
H31 H 0.6091 0.1588 0.1141 0.031 Uiso 1 1 calc R
B4 B 0.4571(3) 0.32276(19) 0.2203(2) 0.0199(7) Uani 1 1 d .
C25 C 0.2762(2) 0.22307(18) 0.3995(2) 0.0250(7) Uani 1 1 d .
C23 C 0.1296(3) 0.2367(2) 0.4575(2) 0.0370(9) Uani 1 1 d .
H23 H 0.0878 0.2148 0.4901 0.044 Uiso 1 1 calc R
C1 C 0.3896(2) 0.40935(16) 0.23472(19) 0.0195(6) Uani 1 1 d .
C13 C 0.3193(2) 0.39848(17) 0.28857(19) 0.0210(7) Uani 1 1 d .
H13 H 0.2776 0.4407 0.3002 0.025 Uiso 1 1 calc R
C26 C 0.6384(2) 0.16436(16) 0.2468(2) 0.0214(7) Uani 1 1 d .
C14 C 0.4589(2) 0.55679(17) 0.3066(2) 0.0239(7) Uani 1 1 d .
C27 C 0.7200(2) 0.17972(18) 0.3286(2) 0.0298(7) Uani 1 1 d .
H27 H 0.7032 0.1766 0.3814 0.036 Uiso 1 1 calc R
B10 B 0.5832(3) 0.3630(2) 0.2147(2) 0.0231(8) Uani 1 1 d .
H10 H 0.6607 0.3269 0.2370 0.028 Uiso 1 1 calc R
B7 B 0.4764(3) 0.5113(2) 0.1419(2) 0.0254(8) Uani 1 1 d .
H7 H 0.4829 0.5724 0.1165 0.030 Uiso 1 1 calc R
C22 C 0.1033(3) 0.3116(2) 0.4210(2) 0.0399(9) Uani 1 1 d .
H22 H 0.0436 0.3404 0.4275 0.048 Uiso 1 1 calc R
C2 C 0.4642(2) 0.49227(17) 0.24312(19) 0.0212(7) Uani 1 1 d .
C42 C 0.4628(3) -0.0504(2) 0.3893(3) 0.0497(11) Uani 1 1 d .
H42 H 0.4130 -0.0667 0.4175 0.060 Uiso 1 1 calc R
C38 C 0.5248(2) 0.04783(17) 0.3081(2) 0.0259(7) Uani 1 1 d .
C21 C 0.1650(3) 0.3438(2) 0.3752(2) 0.0333(8) Uani 1 1 d .
H21 H 0.1485 0.3955 0.3503 0.040 Uiso 1 1 calc R
B12 B 0.5500(3) 0.4292(2) 0.1218(2) 0.0271(8) Uani 1 1 d .
H12 H 0.6055 0.4360 0.0824 0.032 Uiso 1 1 calc R
C20 C 0.2511(2) 0.30113(18) 0.36533(19) 0.0222(7) Uani 1 1 d .
B8 B 0.4040(3) 0.4336(2) 0.0704(2) 0.0257(8) Uani 1 1 d .
H8 H 0.3623 0.4432 -0.0027 0.031 Uiso 1 1 calc R
B11 B 0.5855(3) 0.4677(2) 0.2305(2) 0.0243(8) Uani 1 1 d .
H11 H 0.6641 0.5008 0.2640 0.029 Uiso 1 1 calc R
C15 C 0.5300(3) 0.5576(2) 0.3931(2) 0.0462(10) Uani 1 1 d .
H15 H 0.5813 0.5155 0.4144 0.055 Uiso 1 1 calc R
C32 C 0.4208(2) 0.11151(17) 0.1343(2) 0.0239(7) Uani 1 1 d .
B3 B 0.5281(3) 0.40284(19) 0.2910(2) 0.0200(7) Uani 1 1 d .
H3 H 0.5668 0.3931 0.3643 0.024 Uiso 1 1 calc R
C17 C 0.4562(3) 0.6806(2) 0.4208(2) 0.0405(9) Uani 1 1 d .
H17 H 0.4555 0.7228 0.4599 0.049 Uiso 1 1 calc R
C37 C 0.4407(3) 0.0414(2) 0.0979(2) 0.0383(9) Uani 1 1 d .
H37 H 0.4966 0.0063 0.1327 0.046 Uiso 1 1 calc R
C39 C 0.6102(3) -0.00321(19) 0.3095(2) 0.0364(9) Uani 1 1 d .
H39 H 0.6617 0.0129 0.2829 0.044 Uiso 1 1 calc R
C33 C 0.3373(3) 0.1598(2) 0.0820(2) 0.0362(8) Uani 1 1 d .
H33 H 0.3203 0.2072 0.1066 0.043 Uiso 1 1 calc R
C24 C 0.2130(3) 0.1932(2) 0.4482(2) 0.0306(8) Uani 1 1 d .
H24 H 0.2290 0.1421 0.4748 0.037 Uiso 1 1 calc R
C41 C 0.5466(3) -0.1005(2) 0.3885(3) 0.0513(11) Uani 1 1 d .
H41 H 0.5535 -0.1516 0.4152 0.062 Uiso 1 1 calc R
B9 B 0.4709(3) 0.3419(2) 0.1151(2) 0.0239(8) Uani 1 1 d .
H9 H 0.4741 0.2912 0.0708 0.029 Uiso 1 1 calc R
C28 C 0.8246(3) 0.1993(2) 0.3329(2) 0.0370(8) Uani 1 1 d .
H28 H 0.8799 0.2095 0.3889 0.044 Uiso 1 1 calc R
B5 B 0.3476(3) 0.3698(2) 0.1310(2) 0.0230(8) Uani 1 1 d .
H5 H 0.2681 0.3375 0.0987 0.028 Uiso 1 1 calc R
C40 C 0.6203(3) -0.0767(2) 0.3491(3) 0.0467(10) Uani 1 1 d .
H40 H 0.6784 -0.1112 0.3493 0.056 Uiso 1 1 calc R
C30 C 0.7697(3) 0.18959(19) 0.1753(2) 0.0338(8) Uani 1 1 d .
H30 H 0.7869 0.1933 0.1226 0.041 Uiso 1 1 calc R
C29 C 0.8499(3) 0.2044(2) 0.2566(3) 0.0391(9) Uani 1 1 d .
H29 H 0.9223 0.2180 0.2600 0.047 Uiso 1 1 calc R
C43 C 0.4506(3) 0.02423(19) 0.3488(2) 0.0369(9) Uani 1 1 d .
H43 H 0.3925 0.0586 0.3489 0.044 Uiso 1 1 calc R
C35 C 0.3009(3) 0.0718(2) -0.0403(2) 0.0443(10) Uani 1 1 d .
H35 H 0.2615 0.0589 -0.1006 0.053 Uiso 1 1 calc R
B6 B 0.3510(3) 0.4749(2) 0.1479(2) 0.0243(8) Uani 1 1 d .
H6 H 0.2744 0.5118 0.1279 0.029 Uiso 1 1 calc R
C16 C 0.5278(3) 0.6190(2) 0.4494(3) 0.0521(11) Uani 1 1 d .
H16 H 0.5771 0.6182 0.5091 0.063 Uiso 1 1 calc R
C36 C 0.3801(3) 0.0218(2) 0.0110(3) 0.0475(10) Uani 1 1 d .
H36 H 0.3938 -0.0270 -0.0131 0.057 Uiso 1 1 calc R
C34 C 0.2779(3) 0.1408(2) -0.0050(3) 0.0484(10) Uani 1 1 d .
H34 H 0.2216 0.1754 -0.0403 0.058 Uiso 1 1 calc R
C18 C 0.3860(3) 0.6809(2) 0.3357(3) 0.0539(11) Uani 1 1 d .
H18 H 0.3360 0.7239 0.3151 0.065 Uiso 1 1 calc R
C19 C 0.3860(3) 0.6191(2) 0.2777(2) 0.0445(10) Uani 1 1 d .
H19 H 0.3358 0.6199 0.2183 0.053 Uiso 1 1 calc R

loop_
_atom_site_aniso_label
_atom_site_aniso_U_11
_atom_site_aniso_U_22
_atom_site_aniso_U_33
_atom_site_aniso_U_23
_atom_site_aniso_U_13
_atom_site_aniso_U_12
Pd1 0.01798(12) 0.01880(12) 0.02094(13) 0.00306(10) 0.00978(9) -0.00029(10)
P2 0.0192(4) 0.0183(4) 0.0242(4) 0.0031(3) 0.0088(3) 0.0010(3)
N1 0.0170(12) 0.0244(14) 0.0187(13) -0.0001(11) 0.0079(10) -0.0032(10)
O1 0.0332(12) 0.0284(12) 0.0339(13) 0.0094(10) 0.0207(10) 0.0001(10)
C31 0.0259(17) 0.0239(16) 0.0285(18) 0.0015(14) 0.0103(14) 0.0027(14)
B4 0.0211(17) 0.0178(17) 0.0251(19) 0.0022(14) 0.0133(15) 0.0021(14)
C25 0.0236(17) 0.0332(18) 0.0202(17) -0.0045(14) 0.0100(13) -0.0099(14)
C23 0.038(2) 0.049(2) 0.035(2) -0.0118(18) 0.0260(17) -0.0205(18)
C1 0.0195(15) 0.0183(15) 0.0225(17) 0.0025(12) 0.0094(13) 0.0029(12)
C13 0.0177(15) 0.0221(16) 0.0237(17) -0.0020(13) 0.0081(13) 0.0021(12)
C26 0.0215(16) 0.0151(15) 0.0293(18) 0.0040(13) 0.0112(14) 0.0028(12)
C14 0.0234(16) 0.0236(16) 0.0264(18) 0.0008(13) 0.0108(14) -0.0002(13)
C27 0.0280(18) 0.0314(18) 0.0288(19) 0.0015(15) 0.0086(15) 0.0010(15)
B10 0.0219(18) 0.0247(18) 0.027(2) 0.0028(16) 0.0140(15) -0.0015(15)
B7 0.0253(19) 0.0274(19) 0.026(2) 0.0105(16) 0.0117(16) 0.0023(15)
C22 0.035(2) 0.045(2) 0.052(2) -0.0078(18) 0.0304(18) -0.0059(17)
C2 0.0192(15) 0.0196(15) 0.0250(17) 0.0060(13) 0.0080(13) 0.0014(12)
C42 0.036(2) 0.038(2) 0.081(3) 0.024(2) 0.027(2) -0.0022(17)
C38 0.0256(17) 0.0206(16) 0.0313(19) 0.0047(14) 0.0096(14) -0.0009(13)
C21 0.0298(18) 0.0371(19) 0.041(2) 0.0002(16) 0.0227(16) 0.0008(15)
B12 0.029(2) 0.0254(19) 0.032(2) 0.0073(16) 0.0169(17) 0.0023(16)
C20 0.0213(16) 0.0279(17) 0.0204(17) -0.0031(13) 0.0110(13) -0.0067(13)
B8 0.029(2) 0.0282(19) 0.021(2) 0.0067(15) 0.0100(16) 0.0019(16)
B11 0.0215(18) 0.0230(18) 0.031(2) 0.0089(15) 0.0129(17) 0.0019(15)
C15 0.043(2) 0.032(2) 0.047(2) -0.0062(17) -0.0039(19) 0.0065(17)
C32 0.0224(16) 0.0218(16) 0.0279(18) -0.0018(13) 0.0095(14) -0.0035(13)
B3 0.0165(17) 0.0187(17) 0.026(2) 0.0043(15) 0.0093(15) -0.0004(14)
C17 0.049(2) 0.034(2) 0.043(2) -0.0116(17) 0.0213(19) -0.0006(18)
C37 0.0325(19) 0.037(2) 0.040(2) -0.0063(17) 0.0065(17) 0.0072(16)
C39 0.0317(19) 0.0271(18) 0.055(2) 0.0115(16) 0.0207(18) 0.0061(15)
C33 0.0334(19) 0.0278(18) 0.038(2) -0.0050(16) 0.0013(16) 0.0011(15)
C24 0.0365(19) 0.0335(19) 0.0251(18) -0.0038(14) 0.0151(15) -0.0129(15)
C41 0.040(2) 0.030(2) 0.081(3) 0.027(2) 0.017(2) 0.0058(17)
B9 0.0266(19) 0.0257(19) 0.0237(19) 0.0027(15) 0.0141(16) 0.0013(15)
C28 0.0221(18) 0.041(2) 0.040(2) 0.0038(17) 0.0013(16) -0.0019(16)
B5 0.0253(19) 0.0223(18) 0.0222(19) 0.0014(15) 0.0093(15) 0.0027(15)
C40 0.032(2) 0.033(2) 0.076(3) 0.018(2) 0.020(2) 0.0135(16)
C30 0.035(2) 0.0317(19) 0.044(2) 0.0069(16) 0.0251(18) 0.0102(15)
C29 0.0228(18) 0.0362(19) 0.062(3) 0.0113(18) 0.0189(19) 0.0028(15)
C43 0.0295(18) 0.0281(18) 0.057(2) 0.0110(17) 0.0203(18) 0.0026(15)
C35 0.034(2) 0.059(3) 0.031(2) -0.0138(19) 0.0005(17) -0.0050(19)
B6 0.0242(19) 0.0251(19) 0.023(2) 0.0076(15) 0.0069(16) 0.0019(15)
C16 0.059(3) 0.050(2) 0.033(2) -0.0162(18) -0.0025(19) 0.001(2)
C36 0.045(2) 0.043(2) 0.050(3) -0.0213(19) 0.012(2) -0.0005(19)
C34 0.041(2) 0.041(2) 0.046(2) -0.0021(19) -0.0069(19) 0.0023(18)
C18 0.068(3) 0.048(2) 0.043(2) -0.0008(19) 0.016(2) 0.032(2)
C19 0.055(2) 0.045(2) 0.028(2) 0.0003(16) 0.0072(18) 0.0225(18)

loop_
_atom_type_symbol
_atom_type_description
_atom_type_scat_dispersion_real
_atom_type_scat_dispersion_imag
_atom_type_scat_source
C C 0.0033 0.0016 'International Tables Vol C Tables 4.2.6.8 and 6.1.1.4'
H H 0.0000 0.0000 'International Tables Vol C Tables 4.2.6.8 and 6.1.1.4'
B B 0.0013 0.0007 'International Tables Vol C Tables 4.2.6.8 and 6.1.1.4'
N N 0.0061 0.0033 'International Tables Vol C Tables 4.2.6.8 and 6.1.1.4'
O O 0.0106 0.0060 'International Tables Vol C Tables 4.2.6.8 and 6.1.1.4'
P P 0.1023 0.0942 'International Tables Vol C Tables 4.2.6.8 and 6.1.1.4'
Pd Pd -0.9988 1.0072 'International Tables Vol C Tables 4.2.6.8 and 6.1.1.4'

loop_
_geom_angle_atom_site_label_1
_geom_angle_atom_site_label_2
_geom_angle_atom_site_label_3
_geom_angle
B4 Pd1 N1 84.70(11)
B4 Pd1 O1 163.20(11)
N1 Pd1 O1 78.97(8)
B4 Pd1 P2 92.35(9)
N1 Pd1 P2 171.91(7)
O1 Pd1 P2 104.36(6)
C26 P2 C32 106.04(14)
C26 P2 C38 101.86(13)
C32 P2 C38 102.73(14)
C26 P2 Pd1 117.11(10)
C32 P2 Pd1 110.59(10)
C38 P2 Pd1 116.98(11)
C13 N1 C20 126.0(3)
C13 N1 Pd1 120.8(2)
C20 N1 Pd1 113.03(18)
C25 O1 Pd1 110.85(18)
C26 C31 C30 120.0(3)
C26 C31 H31 120.0
C30 C31 H31 120.0
C1 B4 B9 101.2(2)
C1 B4 B3 57.56(17)
B9 B4 B3 105.4(2)
C1 B4 B10 101.5(2)
B9 B4 B10 59.54(19)
B3 B4 B10 58.41(18)
C1 B4 B5 56.87(17)
B9 B4 B5 58.83(18)
B3 B4 B5 105.2(2)
B10 B4 B5 105.7(2)
C1 B4 Pd1 104.59(18)
B9 B4 Pd1 143.9(2)
B3 B4 Pd1 109.7(2)
B10 B4 Pd1 136.3(2)
B5 B4 Pd1 117.8(2)
O1 C25 C24 121.6(3)
O1 C25 C20 121.9(3)
C24 C25 C20 116.5(3)
C24 C23 C22 122.2(3)
C24 C23 H23 118.9
C22 C23 H23 118.9
C13 C1 C2 121.0(2)
C13 C1 B5 118.5(2)
C2 C1 B5 112.5(2)
C13 C1 B3 115.7(2)
C2 C1 B3 62.59(17)
B5 C1 B3 114.3(2)
C13 C1 B6 119.7(2)
C2 C1 B6 61.68(18)
B5 C1 B6 63.22(19)
B3 C1 B6 115.3(2)
C13 C1 B4 114.5(2)
C2 C1 B4 113.5(2)
B5 C1 B4 63.18(18)
B3 C1 B4 62.36(18)
B6 C1 B4 116.3(2)
N1 C13 C1 115.2(3)
N1 C13 H13 122.4
C1 C13 H13 122.4
C31 C26 C27 119.3(3)
C31 C26 P2 123.6(2)
C27 C26 P2 117.0(2)
C15 C14 C19 118.2(3)
C15 C14 C2 121.3(3)
C19 C14 C2 120.4(3)
C28 C27 C26 120.2(3)
C28 C27 H27 119.9
C26 C27 H27 119.9
B3 B10 B11 60.80(19)
B3 B10 B9 107.4(2)
B11 B10 B9 107.0(2)
B3 B10 B12 107.9(2)
B11 B10 B12 59.36(19)
B9 B10 B12 59.46(19)
B3 B10 B4 60.64(18)
B11 B10 B4 109.6(2)
B9 B10 B4 59.98(19)
B12 B10 B4 108.5(2)
B3 B10 H10 121.5
B11 B10 H10 121.4
B9 B10 H10 122.6
B12 B10 H10 122.1
B4 B10 H10 120.7
C2 B7 B12 105.2(2)
C2 B7 B6 59.62(18)
B12 B7 B6 107.8(2)
C2 B7 B8 105.9(2)
B12 B7 B8 60.4(2)
B6 B7 B8 59.6(2)
C2 B7 B11 58.34(18)
B12 B7 B11 59.7(2)
B6 B7 B11 107.6(2)
B8 B7 B11 108.0(2)
C2 B7 H7 124.0
B12 B7 H7 122.3
B6 B7 H7 121.6
B8 B7 H7 121.9
B11 B7 H7 122.0
C21 C22 C23 118.9(3)
C21 C22 H22 120.6
C23 C22 H22 120.6
C14 C2 C1 119.4(2)
C14 C2 B11 121.1(2)
C1 C2 B11 108.7(2)
C14 C2 B7 123.3(2)
C1 C2 B7 108.6(2)
B11 C2 B7 62.55(19)
C14 C2 B6 119.6(2)
C1 C2 B6 60.13(17)
B11 C2 B6 112.7(2)
B7 C2 B6 61.68(19)
C14 C2 B3 116.4(2)
C1 C2 B3 59.65(16)
B11 C2 B3 62.11(18)
B7 C2 B3 112.8(2)
B6 C2 B3 111.5(2)
C41 C42 C43 120.4(3)
C41 C42 H42 119.8
C43 C42 H42 119.8
C39 C38 C43 119.4(3)
C39 C38 P2 121.4(2)
C43 C38 P2 119.0(2)
C22 C21 C20 120.2(3)
C22 C21 H21 119.9
C20 C21 H21 119.9
B11 B12 B7 60.4(2)
B11 B12 B9 108.0(2)
B7 B12 B9 108.6(2)
B11 B12 B8 108.1(3)
B7 B12 B8 59.9(2)
B9 B12 B8 60.53(19)
B11 B12 B10 59.97(19)
B7 B12 B10 108.7(3)
B9 B12 B10 60.07(19)
B8 B12 B10 108.6(2)
B11 B12 H12 121.8
B7 B12 H12 121.3
B9 B12 H12 121.5
B8 B12 H12 121.5
B10 B12 H12 121.4
C21 C20 N1 124.7(3)
C21 C20 C25 121.4(3)
N1 C20 C25 113.9(3)
B6 B8 B5 60.74(19)
B6 B8 B7 60.1(2)
B5 B8 B7 108.4(2)
B6 B8 B12 107.5(3)
B5 B8 B12 107.1(2)
B7 B8 B12 59.6(2)
B6 B8 B9 108.0(2)
B5 B8 B9 59.52(19)
B7 B8 B9 107.5(2)
B12 B8 B9 59.41(19)
B6 B8 H8 121.4
B5 B8 H8 121.6
B7 B8 H8 121.7
B12 B8 H8 122.5
B9 B8 H8 122.2
C2 B11 B12 105.9(2)
C2 B11 B7 59.11(18)
B12 B11 B7 59.9(2)
C2 B11 B10 106.6(2)
B12 B11 B10 60.7(2)
B7 B11 B10 108.9(3)
C2 B11 B3 60.41(18)
B12 B11 B3 107.5(2)
B7 B11 B3 108.7(2)
B10 B11 B3 58.93(18)
C2 B11 H11 123.1
B12 B11 H11 122.4
B7 B11 H11 121.1
B10 B11 H11 121.8
B3 B11 H11 121.6
C14 C15 C16 120.7(3)
C14 C15 H15 119.6
C16 C15 H15 119.6
C33 C32 C37 117.9(3)
C33 C32 P2 119.9(2)
C37 C32 P2 122.3(2)
C1 B3 B10 105.3(2)
C1 B3 C2 57.76(16)
B10 B3 C2 105.4(2)
C1 B3 B11 103.5(2)
B10 B3 B11 60.26(19)
C2 B3 B11 57.48(17)
C1 B3 B4 60.08(18)
B10 B3 B4 60.95(19)
C2 B3 B4 107.8(2)
B11 B3 B4 109.4(2)
C1 B3 H3 124.6
B10 B3 H3 122.5
C2 B3 H3 123.7
B11 B3 H3 122.9
B4 B3 H3 119.9
C18 C17 C16 118.9(3)
C18 C17 H17 120.5
C16 C17 H17 120.5
C32 C37 C36 120.5(3)
C32 C37 H37 119.7
C36 C37 H37 119.7
C40 C39 C38 120.5(3)
C40 C39 H39 119.8
C38 C39 H39 119.8
C34 C33 C32 121.6(3)
C34 C33 H33 119.2
C32 C33 H33 119.2
C23 C24 C25 120.7(3)
C23 C24 H24 119.7
C25 C24 H24 119.7
C40 C41 C42 120.1(3)
C40 C41 H41 119.9
C42 C41 H41 119.9
B5 B9 B12 107.8(2)
B5 B9 B10 108.2(2)
B12 B9 B10 60.47(19)
B5 B9 B4 61.12(19)
B12 B9 B4 109.7(3)
B10 B9 B4 60.48(19)
B5 B9 B8 59.64(19)
B12 B9 B8 60.06(19)
B10 B9 B8 108.6(2)
B4 B9 B8 109.8(2)
B5 B9 H9 121.9
B12 B9 H9 121.4
B10 B9 H9 121.5
B4 B9 H9 120.1
B8 B9 H9 121.3
C27 C28 C29 120.4(3)
C27 C28 H28 119.8
C29 C28 H28 119.8
C1 B5 B9 104.5(2)
C1 B5 B8 104.5(2)
B9 B5 B8 60.85(19)
C1 B5 B6 58.70(18)
B9 B5 B6 108.0(2)
B8 B5 B6 59.39(19)
C1 B5 B4 59.95(18)
B9 B5 B4 60.05(19)
B8 B5 B4 109.9(2)
B6 B5 B4 109.9(2)
C1 B5 H5 124.9
B9 B5 H5 122.5
B8 B5 H5 121.9
B6 B5 H5 121.3
B4 B5 H5 119.8
C39 C40 C41 120.3(3)
C39 C40 H40 119.8
C41 C40 H40 119.8
C29 C30 C31 120.2(3)
C29 C30 H30 119.9
C31 C30 H30 119.9
C28 C29 C30 119.8(3)
C28 C29 H29 120.1
C30 C29 H29 120.1
C42 C43 C38 119.3(3)
C42 C43 H43 120.4
C38 C43 H43 120.4
C36 C35 C34 120.1(3)
C36 C35 H35 120.0
C34 C35 H35 120.0
C1 B6 C2 58.19(17)
C1 B6 B8 104.4(2)
C2 B6 B8 105.7(2)
C1 B6 B7 104.8(2)
C2 B6 B7 58.70(19)
B8 B6 B7 60.3(2)
C1 B6 B5 58.08(18)
C2 B6 B5 105.6(2)
B8 B6 B5 59.9(2)
B7 B6 B5 107.9(3)
C1 B6 H6 124.7
C2 B6 H6 123.5
B8 B6 H6 122.8
B7 B6 H6 122.2
B5 B6 H6 122.2
C17 C16 C15 121.1(4)
C17 C16 H16 119.5
C15 C16 H16 119.5
C35 C36 C37 120.5(3)
C35 C36 H36 119.8
C37 C36 H36 119.8
C35 C34 C33 119.4(3)
C35 C34 H34 120.3
C33 C34 H34 120.3
C17 C18 C19 121.0(3)
C17 C18 H18 119.5
C19 C18 H18 119.5
C14 C19 C18 120.0(3)
C14 C19 H19 120.0
C18 C19 H19 120.0

loop_
_geom_bond_atom_site_label_1
_geom_bond_atom_site_label_2
_geom_bond_distance
Pd1 B4 2.042(3)
Pd1 N1 2.086(2)
Pd1 O1 2.142(2)
Pd1 P2 2.2485(8)
P2 C26 1.815(3)
P2 C32 1.826(3)
P2 C38 1.828(3)
N1 C13 1.278(4)
N1 C20 1.412(4)
O1 C25 1.314(4)
C31 C26 1.386(4)
C31 C30 1.387(4)
C31 H31 0.9500
B4 C1 1.756(4)
B4 B9 1.792(5)
B4 B3 1.795(5)
B4 B10 1.800(5)
B4 B5 1.811(5)
C25 C24 1.410(4)
C25 C20 1.416(4)
C23 C24 1.356(5)
C23 C22 1.381(5)
C23 H23 0.9500
C1 C13 1.472(4)
C1 C2 1.676(4)
C1 B5 1.699(4)
C1 B3 1.710(4)
C1 B6 1.710(4)
C13 H13 0.9500
C26 C27 1.394(4)
C14 C15 1.375(5)
C14 C19 1.378(4)
C14 C2 1.508(4)
C27 C28 1.375(4)
C27 H27 0.9500
B10 B3 1.754(5)
B10 B11 1.778(5)
B10 B9 1.784(5)
B10 B12 1.791(5)
B10 H10 1.1200
B7 C2 1.720(5)
B7 B12 1.770(5)
B7 B6 1.772(5)
B7 B8 1.776(5)
B7 B11 1.778(5)
B7 H7 1.1200
C22 C21 1.374(4)
C22 H22 0.9500
C2 B11 1.706(4)
C2 B6 1.736(4)
C2 B3 1.759(4)
C42 C41 1.379(5)
C42 C43 1.396(5)
C42 H42 0.9500
C38 C39 1.395(4)
C38 C43 1.398(4)
C21 C20 1.383(4)
C21 H21 0.9500
B12 B11 1.767(5)
B12 B9 1.773(5)
B12 B8 1.784(5)
B12 H12 1.1200
B8 B6 1.763(5)
B8 B5 1.771(5)
B8 B9 1.793(5)
B8 H8 1.1200
B11 B3 1.788(5)
B11 H11 1.1200
C15 C16 1.380(5)
C15 H15 0.9500
C32 C33 1.379(4)
C32 C37 1.381(4)
B3 H3 1.1200
C17 C18 1.353(5)
C17 C16 1.359(5)
C17 H17 0.9500
C37 C36 1.383(5)
C37 H37 0.9500
C39 C40 1.375(5)
C39 H39 0.9500
C33 C34 1.379(5)
C33 H33 0.9500
C24 H24 0.9500
C41 C40 1.379(5)
C41 H41 0.9500
B9 B5 1.769(5)
B9 H9 1.1200
C28 C29 1.379(5)
C28 H28 0.9500
B5 B6 1.787(5)
B5 H5 1.1200
C40 H40 0.9500
C30 C29 1.380(5)
C30 H30 0.9500
C29 H29 0.9500
C43 H43 0.9500
C35 C36 1.360(5)
C35 C34 1.369(5)
C35 H35 0.9500
B6 H6 1.1200
C16 H16 0.9500
C36 H36 0.9500
C34 H34 0.9500
C18 C19 1.397(5)
C18 H18 0.9500
C19 H19 0.9500
